data_2003496
loop_
_publ_author_name
'Bocelli, G.'
'Cantoni, A.'
'Bigi, F.'
'Sartori, G.'
'Lina, F.'

_publ_section_title
;
 <i>tert</i>-Butyl
 2-[(Hydroxy)(5-hydroxy-1,3-benzodioxol-6-yl)methyl]pyrrolidine-1-carboxylate
;
_journal_issue 5
_journal_name_full 'Acta Crystallographica Section C'
_journal_page_first 993
_journal_page_last 995
_journal_paper_doi 10.1107/S0108270193014118
_journal_volume 51
_journal_year 1995
_chemical_compound_source
;
;
_chemical_formula_sum 'C17 H23 N O6'
_chemical_formula_weight 337.4
_chemical_name_systematic ?
_space_group_IT_number 14
_space_group_name_Hall '-P 2yn'
_space_group_name_H-M_alt 'P 1 21/n 1'
_symmetry_cell_setting monoclinic
_symmetry_space_group_name_H-M 'P 1 21/n 1'
_cell_angle_alpha 90.00
_cell_angle_beta 117.51(2)
_cell_angle_gamma 90.00
_cell_formula_units_Z 4.00
_cell_length_a 9.791(2)
_cell_length_b 18.974(3)
_cell_length_c 10.358(2)
_cell_measurement_radiation CuK\a
_cell_measurement_reflns_used 29
_cell_measurement_temperature 295(2)
_cell_measurement_theta_max 37.6
_cell_measurement_theta_min 11.1
_cell_measurement_wavelength 1.5418
_cell_volume 1706.7(6)
_computing_cell_refinement 'Belletti et al. (1988)'
_computing_data_collection 'Belletti, Cantoni & Pasquinelli (1988)'
_computing_data_reduction 'DIFAU (Belletti et al., 1988)'
_computing_publication_material 'CRYSRULER (Rizzoli et al., 1987)'
_computing_structure_refinement 'SHELX76 (Sheldrick, 1976)'
_computing_structure_solution 'SHELXS86 (Sheldrick, 1985)'
_diffrn_ambient_temperature 295(2)
_diffrn_measurement_device 'Siemens AED diffractometer'
_diffrn_measurement_method \w-2\q
_diffrn_radiation_source 'X-ray tube'
_diffrn_radiation_type CuK\a
_diffrn_radiation_wavelength 1.54178
_diffrn_reflns_av_R_equivalents 0.019
_diffrn_reflns_limit_h_max 10
_diffrn_reflns_limit_h_min -11
_diffrn_reflns_limit_k_max 23
_diffrn_reflns_limit_k_min 0
_diffrn_reflns_limit_l_max 11
_diffrn_reflns_limit_l_min 0
_diffrn_reflns_number 3209
_diffrn_reflns_reduction_process
;
;
_diffrn_reflns_theta_max 70
_diffrn_reflns_theta_min 3
_diffrn_standards_decay_% 9
_diffrn_standards_interval_count 50
_diffrn_standards_number 1
_exptl_absorpt_coefficient_mu 0.790
_exptl_absorpt_correction_type ' empirical (DIFABS; Gluzinski, 1989)'
_exptl_crystal_colour colourless
_exptl_crystal_density_diffrn 1.313
_exptl_crystal_description prism
_exptl_crystal_F_000 720.0
_exptl_crystal_size_max 0.09
_exptl_crystal_size_mid 0.013
_exptl_crystal_size_min 0.015
_refine_diff_density_max 0.22
_refine_diff_density_min -0.24
_refine_ls_hydrogen_treatment refall
_refine_ls_matrix_type full
_refine_ls_number_parameters 309
_refine_ls_number_reflns 1202
_refine_ls_R_factor_obs 0.059
_refine_ls_shift/esd_max 0.43
_refine_ls_structure_factor_coef F
_refine_ls_weighting_details 'w = 3.4864/[\s^2^(F~o~) + 0.01159F^2^]'
_refine_ls_weighting_scheme calc
_refine_ls_wR_factor_obs 0.066
_reflns_number_observed 1202
_reflns_observed_criterion I>3\s(I)
_cod_data_source_file pa1057.cif
_cod_data_source_block Y
_cod_depositor_comments
;
The following automatic conversions were performed:

'_cell_measurement_temperature' value 'room' was changed to '295(2)'
- the room/ambient temperature average [293;298] in Kelvins(K) was
taken.

Automatic conversion script
Id: cif_fix_values 1646 2011-03-28 12:23:43Z adriana 

The following automatic conversions were performed:

'_cell_measurement_temperature' value 'room' was changed to '295(2)'
- the room/ambient temperature average [293;298] in Kelvins(K) was
taken.

'_diffrn_ambient_temperature' value 'room' was changed to
'295(2)' - the room/ambient temperature average [293;298] in
Kelvins(K) was taken.

Automatic conversion script
Id: cif_fix_values 1715 2011-07-08 13:25:40Z adriana 

The following automatic conversions were performed:

'_refine_ls_weighting_scheme' value 'w = 3.4864/[\s^2^(F~o~) +
0.01159F^2^]' was changed to 'calc'. New tag
'_refine_ls_weighting_details' was created. The value of the new tag
was set to 'w = 3.4864/[\s^2^(F~o~) + 0.01159F^2^]'.

Automatic conversion script
Id: cif_fix_values 3143 2015-03-26 13:38:13Z robertas 
;
_cod_original_sg_symbol_H-M 'P 21/n'
_cod_database_code 2003496

loop_
_space_group_symop_id
_space_group_symop_operation_xyz
1 x,y,z
2 -x+1/2,y+1/2,-z+1/2
3 -x,-y,-z
4 x+1/2,-y+1/2,z+1/2

loop_
_atom_site_aniso_label
_atom_site_aniso_U_11
_atom_site_aniso_U_12
_atom_site_aniso_U_13
_atom_site_aniso_U_22
_atom_site_aniso_U_23
_atom_site_aniso_U_33
O1 0.0932(40) 0.0022(25) 0.0496(30) 0.0657(26) 0.0247(25) 0.0785(34)
O2 0.0925(39) -0.0008(22) 0.0314(28) 0.0773(29) 0.0162(26) 0.0487(29)
O3 0.0705(33) 0.0093(21) 0.0357(26) 0.0650(26) 0.0132(23) 0.0522(30)
O4 0.0427(30) -0.0077(24) 0.0157(28) 0.0598(25) 0.0110(23) 0.0788(36)
O5 0.0508(32) -0.0345(26) 0.0171(29) 0.0770(31) 0.0068(24) 0.0877(38)
O6 0.0580(31) -0.0183(22) 0.0232(25) 0.0630(26) 0.0051(21) 0.0711(32)
N1 0.0505(33) -0.0039(22) 0.0235(28) 0.0497(24) 0.0054(26) 0.0511(32)
C1 0.0396(37) -0.0007(25) 0.0131(31) 0.0456(28) 0.0000(26) 0.0467(40)
C2 0.0438(38) 0.0067(28) 0.0237(32) 0.0450(29) 0.0002(28) 0.0581(42)
C3 0.0680(54) 0.0143(32) 0.0197(38) 0.0441(37) 0.0198(37) 0.0514(48)
C4 0.0523(42) -0.0083(29) 0.0253(34) 0.0439(30) -0.0023(30) 0.0621(45)
C5 0.1174(98) -0.0022(53) 0.0343(65) 0.0881(66) 0.0256(69) 0.0583(63)
C6 0.0562(42) -0.0068(30) 0.0252(34) 0.0604(34) 0.0040(32) 0.0461(39)
C7 0.0586(45) 0.0057(31) 0.0233(33) 0.0528(33) 0.0076(32) 0.0501(42)
C8 0.0623(51) 0.0033(30) 0.0341(42) 0.0493(33) 0.0069(30) 0.0618(46)
C9 0.0490(41) -0.0050(28) 0.0256(36) 0.0528(32) 0.0003(30) 0.0589(44)
C10 0.0425(45) -0.0035(38) 0.0262(40) 0.0663(42) 0.0016(32) 0.0719(51)
C11 0.0546(55) -0.0206(48) 0.0216(55) 0.0756(47) -0.0085(46) 0.1016(76)
C12 0.0486(45) -0.0141(37) 0.0087(41) 0.0639(44) 0.0057(35) 0.0753(58)
C13 0.0575(49) -0.0149(30) 0.0246(38) 0.0485(32) -0.0080(32) 0.0559(42)
C14 0.0691(45) -0.0061(32) 0.0366(38) 0.0587(35) 0.0055(34) 0.0615(43)
C15 0.0898(70) -0.0062(56) 0.0596(60) 0.0700(51) -0.0063(54) 0.0964(71)
C16 0.0868(68) 0.0237(47) 0.0594(59) 0.0812(51) 0.0338(49) 0.1012(71)
C17 0.0703(60) -0.0219(45) 0.0356(53) 0.0713(46) -0.0034(46) 0.0905(65)

loop_
_atom_site_label
_atom_site_fract_x
_atom_site_fract_y
_atom_site_fract_z
_atom_site_U_iso_or_equiv
_atom_site_thermal_displace_type
_atom_site_calc_attached_atom
_atom_site_type_symbol
O1 0.1553(6) 0.6154(2) -0.0713(5) 0.0752(26) aniso . O
O2 0.0343(6) 0.7020(2) -0.2407(4) 0.0733(26) aniso . O
O3 0.0706(5) 0.7380(2) 0.2988(5) 0.0597(21) aniso . O
O4 -0.2317(5) 0.8573(2) -0.0124(6) 0.0653(25) aniso . O
O5 -0.2648(5) 0.9829(2) 0.0648(6) 0.0777(26) aniso . O
O6 -0.1237(5) 1.0570(2) 0.2521(5) 0.0666(25) aniso . O
N1 -0.0038(6) 0.9709(2) 0.2030(5) 0.0504(24) aniso . N
C1 -0.0143(7) 0.7826(3) 0.0621(7) 0.0466(27) aniso . C
C2 0.0589(7) 0.7302(3) 0.1614(7) 0.0489(29) aniso . C
C3 0.1169(8) 0.6716(4) 0.1266(8) 0.0576(38) aniso . C
C4 0.1081(7) 0.6680(3) -0.0086(7) 0.0532(29) aniso . C
C5 0.1386(15) 0.6444(6) -0.2036(11) 0.0904(59) aniso . C
C6 0.0344(7) 0.7196(3) -0.1098(7) 0.0536(30) aniso . C
C7 -0.0265(8) 0.7775(3) -0.0793(7) 0.0545(31) aniso . C
C8 -0.0815(8) 0.8473(3) 0.1000(8) 0.0557(36) aniso . C
C9 0.0216(7) 0.9113(3) 0.1257(7) 0.0533(32) aniso . C
C10 0.1917(8) 0.8966(4) 0.2212(9) 0.0603(36) aniso . C
C11 0.2643(11) 0.9672(5) 0.2892(12) 0.0829(50) aniso . C
C12 0.1389(8) 0.9998(4) 0.3168(8) 0.0704(38) aniso . C
C13 -0.1425(9) 1.0014(3) 0.1635(8) 0.0546(32) aniso . C
C14 -0.2565(8) 1.0996(3) 0.2370(7) 0.0606(33) aniso . C
C15 -0.3733(13) 1.0563(5) 0.2552(12) 0.0789(53) aniso . C
C16 -0.3260(11) 1.1365(5) 0.0905(10) 0.0835(47) aniso . C
C17 -0.1801(11) 1.1508(4) 0.3641(10) 0.0780(43) aniso . C
H1O3 0.1494(107) 0.7040(44) 0.3714(97) 0.127(32) iso O3 H
H1O4 -0.2890(100) 0.8929(44) -0.0512(88) 0.109(31) iso O4 H
H3 0.1660(62) 0.6313(24) 0.1995(58) 0.013(16) iso C3 H
H5A 0.0944(110) 0.6057(44) -0.2868(96) 0.094(39) iso C5 H
H5B 0.2334(82) 0.6696(33) -0.1598(73) 0.059(23) iso C5 H
H7 -0.0694(67) 0.8189(28) -0.1313(62) 0.052(16) iso C7 H
H8 -0.0711(68) 0.8412(29) 0.2046(70) 0.063(18) iso C8 H
H9 0.0024(89) 0.9300(38) 0.0161(87) 0.107(25) iso C9 H
H10A 0.2276(78) 0.8729(33) 0.1550(73) 0.088(22) iso C10 H
H10B 0.2063(75) 0.8628(33) 0.2932(69) 0.070(21) iso C10 H
H11A 0.3624(105) 0.9604(49) 0.3828(106) 0.113(38) iso C11 H
H11B 0.2862(120) 0.9967(48) 0.2197(124) 0.165(41) iso C11 H
H12A 0.1751(102) 0.9807(44) 0.4365(109) 0.133(32) iso C12 H
H12B 0.1401(92) 1.0498(42) 0.3197(80) 0.091(25) iso C12 H
H15A -0.4217(62) 1.0297(28) 0.1825(61) 0.028(16) iso C15 H
H15B -0.4457(89) 1.0897(41) 0.2621(81) 0.098(27) iso C15 H
H15C -0.3132(85) 1.0179(38) 0.3256(79) 0.078(22) iso C15 H
H16A -0.3621(89) 1.0995(42) -0.0084(90) 0.117(26) iso C16 H
H16B -0.4029(82) 1.1615(35) 0.0740(74) 0.064(23) iso C16 H
H16C -0.2631(158) 1.1726(63) 0.0422(134) 0.228(53) iso C16 H
H17A -0.1293(103) 1.1243(45) 0.4632(100) 0.138(31) iso C17 H
H17B -0.2805(143) 1.1820(59) 0.3170(126) 0.171(48) iso C17 H
H17C -0.1072(82) 1.1784(32) 0.3407(75) 0.073(22) iso C17 H

loop_
_atom_type_symbol
_atom_type_description
_atom_type_scat_source
_atom_type_scat_dispersion_real
_atom_type_scat_dispersion_imag
O Oxygen 'IntTabIV Tab.2.2A 2.3.1' 0.047 0.032
N Nitrogen 'IntTabIV Tab.2.2A 2.3.1' 0.029 0.018
C Carbon 'IntTabIV Tab.2.2A 2.3.1' 0.017 0.009
H Hydrogen 'IntTabIV Tab.2.2C      ' 0.000 0.000

loop_
_geom_angle_atom_site_label_1
_geom_angle_atom_site_label_2
_geom_angle_atom_site_label_3
_geom_angle
_geom_angle_publ_flag
C4 O1 C5 105.1(5) yes
C5 O2 C6 104.1(5) yes
C2 O3 H1O3 111(5) no
C8 O4 H1O4 135(6) no
C13 O6 C14 121.2(5) yes
C12 N1 C13 122.5(5) yes
C9 N1 C13 124.2(5) yes
C9 N1 C12 112.9(5) yes
C7 C1 C8 118.7(5) yes
C2 C1 C8 121.9(5) yes
C2 C1 C7 119.4(5) yes
O3 C2 C1 117.4(5) yes
C1 C2 C3 121.8(6) yes
O3 C2 C3 120.7(5) yes
C2 C3 H3 121(3) no
C2 C3 C4 118.2(6) yes
C4 C3 H3 120(3) no
O1 C4 C3 130.0(5) yes
C3 C4 C6 120.7(6) yes
O1 C4 C6 109.2(5) yes
O1 C5 O2 107.9(7) yes
O2 C5 H5B 99(4) no
O2 C5 H5A 110(5) no
O1 C5 H5B 95(4) no
O1 C5 H5A 110(5) no
H5A C5 H5B 133(8) no
O2 C6 C4 109.6(5) yes
C4 C6 C7 122.3(6) yes
O2 C6 C7 128.1(5) yes
C1 C7 C6 117.4(5) yes
C6 C7 H7 133(4) no
C1 C7 H7 110(4) no
O4 C8 C1 107.8(5) yes
C1 C8 H8 109(3) no
C1 C8 C9 110.9(6) yes
O4 C8 H8 116(4) no
O4 C8 C9 113.2(5) yes
C9 C8 H8 100(3) no
N1 C9 C8 116.3(5) yes
C8 C9 H9 107(4) no
C8 C9 C10 114.0(5) yes
N1 C9 H9 108(4) no
N1 C9 C10 101.3(5) yes
C10 C9 H9 110(5) no
C9 C10 H10B 111(5) no
C9 C10 H10A 105(4) no
C9 C10 C11 106.0(6) yes
H10A C10 H10B 105(5) no
C11 C10 H10B 111(4) no
C11 C10 H10A 118(4) no
C10 C11 H11B 111(6) no
C10 C11 H11A 111(5) no
C10 C11 C12 101.5(7) yes
H11A C11 H11B 11E1(2) no
C12 C11 H11B 11E1(3) no
C12 C11 H11A 111(13) no
N1 C12 C11 104.6(6) yes
C11 C12 H12B 115(6) no
C11 C12 H12A 101(12) no
N1 C12 H12B 113(5) no
N1 C12 H12A 12E1(2) no
H12A C12 H12B 106(6) no
O6 C13 N1 109.0(5) yes
O5 C13 N1 126.4(5) yes
O5 C13 O6 124.7(7) yes
O6 C14 C17 101.6(6) yes
O6 C14 C16 108.9(6) yes
O6 C14 C15 112.0(5) yes
C16 C14 C17 112.6(5) yes
C15 C14 C17 109.9(7) yes
C15 C14 C16 111.4(7) yes
C14 C15 H15C 105(5) no
C14 C15 H15B 106(5) no
C14 C15 H15A 111(4) no
H15B C15 H15C 128(6) no
H15A C15 H15C 96(6) no
H15A C15 H15B 109(7) no
C14 C16 H16C 128(10) no
C14 C16 H16B 114(5) no
C14 C16 H16A 115(4) no
H16B C16 H16C 100(14) no
H16A C16 H16C 89(10) no
H16A C16 H16B 107(7) no
C14 C17 H17C 104(4) no
C14 C17 H17B 89(7) no
C14 C17 H17A 111(12) no
H17B C17 H17C 102(16) no
H17A C17 H17C 115(7) no
H17A C17 H17B 130(13) no

loop_
_geom_bond_atom_site_label_1
_geom_bond_atom_site_label_2
_geom_bond_distance
_geom_bond_publ_flag
O1 C4 1.382(9) yes
O1 C5 1.414(13) yes
O2 C5 1.422(13) yes
O2 C6 1.396(9) yes
O3 C2 1.382(10) yes
O3 H1O3 1.02(8) no
O4 C8 1.404(7) yes
O4 H1O4 0.85(8) no
O5 C13 1.213(8) yes
O6 C13 1.354(8) yes
O6 C14 1.477(9) yes
N1 C9 1.472(9) yes
N1 C12 1.456(8) yes
N1 C13 1.354(10) yes
C1 C2 1.371(8) yes
C1 C7 1.417(11) yes
C1 C8 1.527(10) yes
C2 C3 1.370(11) yes
C3 C4 1.365(12) yes
C3 H3 1.03(5) no
C4 C6 1.371(8) yes
C5 H5A 1.06(9) no
C5 H5B 0.95(7) no
C6 C7 1.355(10) yes
C7 H7 0.94(5) no
C8 C9 1.522(9) yes
C8 H8 1.05(8) no
C9 C10 1.519(9) yes
C9 H9 1.12(12) no
C10 C11 1.528(12) yes
C10 H10A 1.01(9) no
C10 H10B 0.94(7) no
C11 C12 1.515(15) yes
C11 H11A 1.01(8) no
C11 H11B 1.01(13) no
C12 H12A 1.18(11) no
C12 H12B 0.95(8) no
C14 C15 1.489(15) yes
C14 C16 1.517(11) yes
C14 C17 1.525(10) yes
C15 H15A 0.85(5) no
C15 H15B 0.98(9) no
C15 H15C 1.01(7) no
C16 H16A 1.15(9) no
C16 H16B 0.84(8) no
C16 H16C 1.18(16) no
C17 H17A 1.04(9) no
C17 H17B 1.05(12) no
C17 H17C 1.00(9) no

loop_
_geom_torsion_atom_site_label_1
_geom_torsion_atom_site_label_2
_geom_torsion_atom_site_label_3
_geom_torsion_atom_site_label_4
_geom_torsion
_geom_torsion_publ_flag
C14 O6 C13 O5 1.8(11) yes
C13 O6 C14 C15 58.9(9) yes
C13 O6 C14 C16 -64.8(8) yes
C13 O6 C14 C17 176.2(6) yes
C14 O6 C13 N1 -178.5(5) yes
C12 N1 C13 O5 175.6(7) yes
C9 N1 C13 O5 3.3(11) yes
C12 N1 C13 O6 -4.1(9) yes
C9 N1 C13 O6 -176.4(5) yes
C13 N1 C9 C8 -52.4(9) yes
C7 C1 C8 O4 48.8(8) yes
C2 C1 C8 O4 -132.2(7) yes
C7 C1 C8 C9 -75.6(8) yes
C2 C1 C8 C9 103.4(8) yes
C7 C1 C2 O3 178.8(6) yes
C8 C1 C2 O3 -0.2(10) yes
O3 C2 C3 C4 -177.2(6) yes
O4 C8 C9 N1 75.8(7) yes
C1 C8 C9 N1 -162.9(6) yes
C1 C8 C9 C10 -45.5(8) yes
O4 C8 C9 C10 -166.8(6) yes
